data_1526292
loop_
_publ_author_name
'Prado, F.'
'Armstrong, T.'
'Caneiro, A.'
'Manthiram, A.'

_publ_section_title
;
 Structural stability and oxygen permeation properties of Sr3-x Lax Fe2-y
 Coy O7-d (0 <= x <= 0.3 and 0 <= y <= 1.0)
;
_journal_name_full 'Journal of the Electrochemical Society'
_journal_page_first 7
_journal_page_last 14
_journal_volume 148
_journal_year 2001
_chemical_formula_sum 'Co0.6 Fe1.4 La0.3 O6.68 Sr2.7'
_chemical_name_systematic '(Sr2.7 La0.3) (Fe1.4 Co0.6) O6.68'
_space_group_IT_number 139
_symmetry_space_group_name_Hall '-I 4 2'
_symmetry_space_group_name_H-M 'I 4/m m m'
_cell_angle_alpha 90
_cell_angle_beta 90
_cell_angle_gamma 90
_cell_formula_units_Z 2
_cell_length_a 3.853
_cell_length_b 3.853
_cell_length_c 20.138
_cell_volume 298.961
_citation_journal_id_ASTM JESOAN
_cod_data_source_file Prado_JESOAN_2001_1376.cif
_cod_data_source_block Co0.6Fe1.4La0.3O6.68Sr2.7
_cod_original_cell_volume 298.9609
_cod_database_code 1526292

loop_
_symmetry_equiv_pos_as_xyz
x,y,z
-y,x,z
-x,-y,z
y,-x,z
x,-y,-z
y,x,-z
-x,y,-z
-y,-x,-z
-x,-y,-z
y,-x,-z
x,y,-z
-y,x,-z
-x,y,z
-y,-x,z
x,-y,z
y,x,z
x+1/2,y+1/2,z+1/2
-y+1/2,x+1/2,z+1/2
-x+1/2,-y+1/2,z+1/2
y+1/2,-x+1/2,z+1/2
x+1/2,-y+1/2,-z+1/2
y+1/2,x+1/2,-z+1/2
-x+1/2,y+1/2,-z+1/2
-y+1/2,-x+1/2,-z+1/2
-x+1/2,-y+1/2,-z+1/2
y+1/2,-x+1/2,-z+1/2
x+1/2,y+1/2,-z+1/2
-y+1/2,x+1/2,-z+1/2
-x+1/2,y+1/2,z+1/2
-y+1/2,-x+1/2,z+1/2
x+1/2,-y+1/2,z+1/2
y+1/2,x+1/2,z+1/2

loop_
_atom_site_label
_atom_site_type_symbol
_atom_site_fract_x
_atom_site_fract_y
_atom_site_fract_z
_atom_site_occupancy
_atom_site_U_iso_or_equiv
La2 La+3 0 0 0.318 0.1 0.0
La1 La+3 0 0 0.5 0.1 0.0
O3 O-2 0 0.5 0.0923 1 0.0
O2 O-2 0 0 0.195 1 0.0
Co1 Co+3 0 0 0.0985 0.3 0.0
Fe1 Fe+3 0 0 0.0985 0.7 0.0
Sr2 Sr+2 0 0 0.318 0.9 0.0
O1 O-2 0 0 0 0.68 0.0
Sr1 Sr+2 0 0 0.5 0.9 0.0
